data_7701538
loop_
_publ_author_name
'Borrego, Elena'
'Nicasio, Antonio I.'
'\'Alvarez, Eleuterio'
'Montilla, Francisco'
'C\'ordoba, Jos\'e Manuel'
'Galindo, Agust\'in'

_publ_section_title
;
 Synthesis and structural characterization of homochiral coordination
 polymers with imidazole-based monocarboxylate ligands.
;
_journal_issue 24
_journal_name_full 'Dalton transactions (Cambridge, England : 2003)'
_journal_page_first 8731
_journal_page_last 8739
_journal_paper_doi 10.1039/c9dt01237k
_journal_volume 48
_journal_year 2019
_chemical_absolute_configuration rmad
_chemical_formula_moiety 'C6 H9 N2 Na O3'
_chemical_formula_sum 'C6 H9 N2 Na O3'
_chemical_formula_weight 180.14
_space_group_crystal_system orthorhombic
_space_group_IT_number 19
_space_group_name_Hall 'P 2ac 2ab'
_space_group_name_H-M_alt 'P 21 21 21'
_atom_sites_solution_hydrogens geom
_audit_creation_method SHELXL-2016/6
_audit_update_record
;
2019-03-21 deposited with the CCDC.	2019-05-15 downloaded from the CCDC.
;
_cell_angle_alpha 90
_cell_angle_beta 90
_cell_angle_gamma 90
_cell_formula_units_Z 4
_cell_length_a 5.42630(10)
_cell_length_b 6.84400(10)
_cell_length_c 20.3202(3)
_cell_measurement_reflns_used 6873
_cell_measurement_temperature 193(2)
_cell_measurement_theta_max 30.53
_cell_measurement_theta_min 3.14
_cell_volume 754.64(2)
_computing_cell_refinement 'Bruker SAINT'
_computing_data_collection 'Bruker APEX2'
_computing_data_reduction 'Bruker SAINT'
_computing_molecular_graphics 'Bruker SHELXTL'
_computing_publication_material 'Bruker SHELXTL'
_computing_structure_refinement 'SHELXL-2016/6 (Sheldrick, 2016)'
_computing_structure_solution 'SHELXS-97 (Sheldrick, 2008)'
_diffrn_ambient_temperature 193(2)
_diffrn_detector_area_resol_mean 8.26
_diffrn_measured_fraction_theta_full 0.993
_diffrn_measured_fraction_theta_max 0.993
_diffrn_measurement_device_type
;
 Bruker-Nonius X8kappa APEX II CCD area detector
;
_diffrn_measurement_method 'phi and omega scans with narrow frames'
_diffrn_radiation_monochromator graphite
_diffrn_radiation_source 'fine-focus sealed tube'
_diffrn_radiation_type MoK\a
_diffrn_radiation_wavelength 0.71073
_diffrn_reflns_av_R_equivalents 0.0129
_diffrn_reflns_av_unetI/netI 0.0099
_diffrn_reflns_Laue_measured_fraction_full 0.993
_diffrn_reflns_Laue_measured_fraction_max 0.993
_diffrn_reflns_limit_h_max 6
_diffrn_reflns_limit_h_min -4
_diffrn_reflns_limit_k_max 8
_diffrn_reflns_limit_k_min -8
_diffrn_reflns_limit_l_max 23
_diffrn_reflns_limit_l_min -24
_diffrn_reflns_number 6307
_diffrn_reflns_point_group_measured_fraction_full 0.994
_diffrn_reflns_point_group_measured_fraction_max 0.994
_diffrn_reflns_theta_full 25.242
_diffrn_reflns_theta_max 25.243
_diffrn_reflns_theta_min 3.141
_exptl_absorpt_coefficient_mu 0.173
_exptl_absorpt_correction_T_max 0.7461
_exptl_absorpt_correction_T_min 0.6851
_exptl_absorpt_correction_type multi-scan
_exptl_absorpt_process_details
;
program SADABS, Bruker (2001).
;
_exptl_crystal_colour yellow
_exptl_crystal_density_diffrn 1.586
_exptl_crystal_description plate
_exptl_crystal_F_000 376
_exptl_crystal_size_max 0.400
_exptl_crystal_size_mid 0.300
_exptl_crystal_size_min 0.200
_refine_diff_density_max 0.206
_refine_diff_density_min -0.306
_refine_diff_density_rms 0.038
_refine_ls_abs_structure_details
; 
 Flack x determined using 527 quotients [(I+)-(I-)]/[(I+)+(I-)] 
 (Parsons, Flack and Wagner, Acta Cryst. B69 (2013) 249-259). 
;
_refine_ls_abs_structure_Flack 0.01(7)
_refine_ls_extinction_method none
_refine_ls_goodness_of_fit_ref 1.085
_refine_ls_hydrogen_treatment constr
_refine_ls_matrix_type full
_refine_ls_number_parameters 110
_refine_ls_number_reflns 1374
_refine_ls_number_restraints 0
_refine_ls_restrained_S_all 1.085
_refine_ls_R_factor_all 0.0224
_refine_ls_R_factor_gt 0.0222
_refine_ls_shift/su_max 0.000
_refine_ls_shift/su_mean 0.000
_refine_ls_structure_factor_coef Fsqd
_refine_ls_weighting_details 'w=1/[\s^2^(Fo^2^)+(0.0330P)^2^+0.2334P] where P=(Fo^2^+2Fc^2^)/3'
_refine_ls_weighting_scheme calc
_refine_ls_wR_factor_gt 0.0597
_refine_ls_wR_factor_ref 0.0598
_reflns_Friedel_coverage 0.638
_reflns_Friedel_fraction_full 0.996
_reflns_Friedel_fraction_max 0.996
_reflns_number_gt 1363
_reflns_number_total 1374
_reflns_threshold_expression 'I > 2\s(I)'
_cod_data_source_file c9dt01237k2.cif
_cod_data_source_block 1a
_cod_database_code 7701538
_shelx_shelxl_version_number 2016/6
_shelx_space_group_comment
; 
The symmetry employed for this shelxl refinement is uniquely defined 
by the following loop, which should always be used as a source of 
symmetry information in preference to the above space-group names. 
They are only intended as comments. 
;
_shelx_estimated_absorpt_t_min 0.934
_shelx_estimated_absorpt_t_max 0.966

loop_
_space_group_symop_operation_xyz
'x, y, z'
'-x+1/2, -y, z+1/2'
'-x, y+1/2, -z+1/2'
'x+1/2, -y+1/2, -z'

loop_
_atom_site_label
_atom_site_type_symbol
_atom_site_fract_x
_atom_site_fract_y
_atom_site_fract_z
_atom_site_U_iso_or_equiv
_atom_site_adp_type
_atom_site_occupancy
_atom_site_site_symmetry_order
_atom_site_calc_flag
_atom_site_refinement_flags_posn
_atom_site_refinement_flags_adp
Na1 Na 0.89723(13) 0.73171(11) 0.73618(3) 0.0186(2) Uani 1 1 d . .
O1 O 0.7897(3) 1.0085(2) 0.80292(6) 0.0207(3) Uani 1 1 d . .
O2 O 0.4573(2) 1.18792(19) 0.82687(6) 0.0201(3) Uani 1 1 d . .
O3 O 1.1686(3) 0.96972(19) 0.68801(6) 0.0199(3) Uani 1 1 d . .
H3A H 1.342137 0.925124 0.687913 0.024 Uiso 1 1 calc R U
H3B H 1.118130 1.005042 0.642722 0.024 Uiso 1 1 calc R U
N1 N 0.4066(3) 0.9551(2) 0.94256(7) 0.0158(3) Uani 1 1 d . .
N2 N 0.3693(3) 1.0036(2) 1.04993(8) 0.0212(4) Uani 1 1 d . .
C1 C 0.5074(4) 0.9291(3) 1.00287(8) 0.0185(4) Uani 1 1 d . .
H1 H 0.659964 0.864752 1.010382 0.022 Uiso 1 1 calc R U
C2 C 0.1686(4) 1.0817(3) 1.01790(9) 0.0209(4) Uani 1 1 d . .
H2 H 0.035365 1.146459 1.038962 0.025 Uiso 1 1 calc R U
C3 C 0.1880(4) 1.0532(3) 0.95174(9) 0.0197(4) Uani 1 1 d . .
H3 H 0.074213 1.092785 0.918812 0.024 Uiso 1 1 calc R U
C4 C 0.5106(4) 0.8780(3) 0.88079(8) 0.0157(4) Uani 1 1 d . .
H4 H 0.659279 0.798656 0.892272 0.019 Uiso 1 1 calc R U
C5 C 0.5929(3) 1.0403(3) 0.83321(8) 0.0159(4) Uani 1 1 d . .
C6 C 0.3264(4) 0.7431(3) 0.84722(10) 0.0217(4) Uani 1 1 d . .
H6A H 0.168887 0.811321 0.841852 0.033 Uiso 1 1 calc R U
H6B H 0.301827 0.626126 0.874279 0.033 Uiso 1 1 calc R U
H6C H 0.389768 0.704853 0.803938 0.033 Uiso 1 1 calc R U

loop_
_atom_site_aniso_label
_atom_site_aniso_U_11
_atom_site_aniso_U_22
_atom_site_aniso_U_33
_atom_site_aniso_U_23
_atom_site_aniso_U_13
_atom_site_aniso_U_12
Na1 0.0184(4) 0.0176(3) 0.0198(4) -0.0013(3) 0.0016(3) -0.0008(3)
O1 0.0197(7) 0.0197(7) 0.0228(6) 0.0005(5) 0.0075(6) 0.0009(6)
O2 0.0183(7) 0.0192(7) 0.0229(7) 0.0043(5) 0.0005(5) 0.0020(5)
O3 0.0215(7) 0.0201(7) 0.0182(6) 0.0009(5) 0.0027(5) 0.0026(6)
N1 0.0165(7) 0.0164(7) 0.0145(7) 0.0015(6) 0.0014(6) 0.0006(7)
N2 0.0254(8) 0.0209(8) 0.0172(7) -0.0006(7) 0.0013(7) -0.0024(7)
C1 0.0200(9) 0.0181(9) 0.0175(8) 0.0017(7) -0.0015(7) -0.0012(8)
C2 0.0216(9) 0.0185(10) 0.0228(9) -0.0012(8) 0.0045(8) 0.0014(8)
C3 0.0175(8) 0.0207(9) 0.0208(9) 0.0025(8) 0.0006(7) 0.0031(8)
C4 0.0157(8) 0.0160(8) 0.0153(9) -0.0010(7) 0.0019(7) 0.0014(7)
C5 0.0165(8) 0.0174(9) 0.0138(8) -0.0020(7) -0.0024(7) -0.0023(8)
C6 0.0235(10) 0.0212(9) 0.0204(9) -0.0029(8) 0.0028(8) -0.0039(9)

loop_
_atom_type_symbol
_atom_type_description
_atom_type_scat_dispersion_real
_atom_type_scat_dispersion_imag
_atom_type_scat_source
C C 0.0033 0.0016 'International Tables Vol C Tables 4.2.6.8 and 6.1.1.4'
H H 0.0000 0.0000 'International Tables Vol C Tables 4.2.6.8 and 6.1.1.4'
N N 0.0061 0.0033 'International Tables Vol C Tables 4.2.6.8 and 6.1.1.4'
O O 0.0106 0.0060 'International Tables Vol C Tables 4.2.6.8 and 6.1.1.4'
Na Na 0.0362 0.0249 'International Tables Vol C Tables 4.2.6.8 and 6.1.1.4'

loop_
_geom_angle_atom_site_label_1
_geom_angle_atom_site_label_2
_geom_angle_atom_site_label_3
_geom_angle
_geom_angle_site_symmetry_1
_geom_angle_site_symmetry_3
O2 Na1 O3 97.73(5) 3_646 3_746
O2 Na1 O1 102.20(6) 3_646 .
O3 Na1 O1 101.03(5) 3_746 .
O2 Na1 O3 111.65(6) 3_646 .
O3 Na1 O3 149.54(4) 3_746 .
O1 Na1 O3 81.04(5) . .
O2 Na1 O1 108.54(5) 3_646 3_746
O3 Na1 O1 80.96(5) 3_746 3_746
O1 Na1 O1 148.67(4) . 3_746
O3 Na1 O1 82.18(5) . 3_746
O2 Na1 Na1 117.28(5) 3_646 3_756
O3 Na1 Na1 130.61(5) 3_746 3_756
O1 Na1 Na1 41.09(3) . 3_756
O3 Na1 Na1 40.43(3) . 3_756
O1 Na1 Na1 115.39(5) 3_746 3_756
O2 Na1 Na1 102.52(4) 3_646 3_746
O3 Na1 Na1 40.70(3) 3_746 3_746
O1 Na1 Na1 136.74(5) . 3_746
O3 Na1 Na1 120.78(5) . 3_746
O1 Na1 Na1 40.74(3) 3_746 3_746
Na1 Na1 Na1 139.90(4) 3_756 3_746
C5 O1 Na1 128.48(12) . .
C5 O1 Na1 130.60(12) . 3_756
Na1 O1 Na1 98.17(5) . 3_756
C5 O2 Na1 130.03(12) . 3_656
Na1 O3 Na1 98.88(5) 3_756 .
Na1 O3 H3A 112.0 3_756 .
Na1 O3 H3A 112.0 . .
Na1 O3 H3B 112.0 3_756 .
Na1 O3 H3B 112.0 . .
H3A O3 H3B 109.7 . .
C1 N1 C3 106.85(15) . .
C1 N1 C4 124.67(15) . .
C3 N1 C4 128.36(16) . .
C1 N2 C2 104.89(15) . .
N2 C1 N1 112.09(17) . .
N2 C1 H1 124.0 . .
N1 C1 H1 124.0 . .
C3 C2 N2 110.49(17) . .
C3 C2 H2 124.8 . .
N2 C2 H2 124.8 . .
C2 C3 N1 105.68(17) . .
C2 C3 H3 127.2 . .
N1 C3 H3 127.2 . .
N1 C4 C6 110.31(16) . .
N1 C4 C5 112.80(14) . .
C6 C4 C5 110.31(15) . .
N1 C4 H4 107.7 . .
C6 C4 H4 107.7 . .
C5 C4 H4 107.7 . .
O1 C5 O2 126.10(17) . .
O1 C5 C4 115.52(16) . .
O2 C5 C4 118.36(16) . .
C4 C6 H6A 109.5 . .
C4 C6 H6B 109.5 . .
H6A C6 H6B 109.5 . .
C4 C6 H6C 109.5 . .
H6A C6 H6C 109.5 . .
H6B C6 H6C 109.5 . .

loop_
_geom_bond_atom_site_label_1
_geom_bond_atom_site_label_2
_geom_bond_distance
_geom_bond_site_symmetry_2
Na1 O2 2.3308(15) 3_646
Na1 O3 2.3909(15) 3_746
Na1 O1 2.4019(15) .
Na1 O3 2.4041(15) .
Na1 O1 2.4188(15) 3_746
Na1 Na1 3.6428(5) 3_756
Na1 Na1 3.6428(5) 3_746
O1 C5 1.252(2) .
O2 C5 1.256(2) .
O3 H3A 0.9900 .
O3 H3B 0.9900 .
N1 C1 1.354(2) .
N1 C3 1.375(2) .
N1 C4 1.474(2) .
N2 C1 1.318(3) .
N2 C2 1.376(3) .
C1 H1 0.9500 .
C2 C3 1.362(3) .
C2 H2 0.9500 .
C3 H3 0.9500 .
C4 C6 1.523(3) .
C4 C5 1.539(2) .
C4 H4 1.0000 .
C6 H6A 0.9800 .
C6 H6B 0.9800 .
C6 H6C 0.9800 .

loop_
_geom_hbond_atom_site_label_D
_geom_hbond_atom_site_label_H
_geom_hbond_atom_site_label_A
_geom_hbond_distance_DH
_geom_hbond_distance_HA
_geom_hbond_distance_DA
_geom_hbond_angle_DHA
_geom_hbond_site_symmetry_A
O3 H3A O2 0.99 1.98 2.8164(19) 141.0 3_746
O3 H3B N2 0.99 1.89 2.819(2) 155.6 2_674

loop_
_geom_torsion_atom_site_label_1
_geom_torsion_atom_site_label_2
_geom_torsion_atom_site_label_3
_geom_torsion_atom_site_label_4
_geom_torsion
_geom_torsion_site_symmetry_1
C2 N2 C1 N1 0.0(2) .
C3 N1 C1 N2 -0.1(2) .
C4 N1 C1 N2 -176.28(16) .
C1 N2 C2 C3 0.1(2) .
N2 C2 C3 N1 -0.1(2) .
C1 N1 C3 C2 0.1(2) .
C4 N1 C3 C2 176.14(17) .
C1 N1 C4 C6 120.69(19) .
C3 N1 C4 C6 -54.7(2) .
C1 N1 C4 C5 -115.45(19) .
C3 N1 C4 C5 69.2(2) .
Na1 O1 C5 O2 -123.81(17) .
Na1 O1 C5 O2 33.2(3) 3_756
Na1 O1 C5 C4 54.3(2) .
Na1 O1 C5 C4 -148.73(12) 3_756
Na1 O2 C5 O1 97.2(2) 3_656
Na1 O2 C5 C4 -80.88(19) 3_656
N1 C4 C5 O1 140.39(16) .
C6 C4 C5 O1 -95.75(19) .
N1 C4 C5 O2 -41.4(2) .
C6 C4 C5 O2 82.5(2) .
